data_1501778
loop_
_publ_author_name
'Li, Haiyan'
'Sundararaman, Anand'
'Pakkirisamy, Thilagar'
'Venkatasubbaiah, Krishnan'
'Sch\"odel, Frauke'
'J\"akle, Frieder'

_publ_section_title
;
 Synthesis and Electronic Structure of Ferrocenylborane-Modified
 Quaterthiophenes and Polythiophenes
;
_journal_issue 1
_journal_name_full Macromolecules
_journal_page_first 95
_journal_paper_doi 10.1021/ma1023654
_journal_volume 44
_journal_year 2011
_chemical_formula_moiety 'C56 H52 B2 Fe2 S4'
_chemical_formula_sum 'C56 H52 B2 Fe2 S4'
_chemical_formula_weight 986.54
_chemical_name_systematic
; 
 ? 
;
_space_group_IT_number 2
_symmetry_cell_setting triclinic
_symmetry_space_group_name_Hall '-P 1'
_symmetry_space_group_name_H-M 'P -1'
_atom_sites_solution_hydrogens geom
_atom_sites_solution_primary direct
_atom_sites_solution_secondary difmap
_audit_creation_method SHELXL-97
_cell_angle_alpha 102.0280(10)
_cell_angle_beta 93.0150(10)
_cell_angle_gamma 106.9520(10)
_cell_formula_units_Z 1
_cell_length_a 7.7902(2)
_cell_length_b 10.2879(3)
_cell_length_c 15.8076(4)
_cell_measurement_reflns_used 7187
_cell_measurement_temperature 100(2)
_cell_measurement_theta_max 64.60
_cell_measurement_theta_min 2.88
_cell_volume 1176.51(6)
_computing_cell_refinement SMART
_computing_data_collection 'SMART (Bruker, 2000)'
_computing_data_reduction 'SAINT-Plus (Bruker, 2000)'
_computing_molecular_graphics 'SHELXTL (Bruker, 2000)'
_computing_publication_material SHELXTL
_computing_structure_refinement 'SHELXL-97 (Sheldrick, 1997)'
_computing_structure_solution 'SHELXS-97 (Sheldrick, 1997)'
_diffrn_ambient_temperature 100(2)
_diffrn_measured_fraction_theta_full 0.940
_diffrn_measured_fraction_theta_max 0.940
_diffrn_measurement_device_type 'Bruker SMART CCD area-detector'
_diffrn_measurement_method '\f and \w'
_diffrn_radiation_monochromator graphite
_diffrn_radiation_source 'fine-focus sealed tube'
_diffrn_radiation_type CuK\a
_diffrn_radiation_wavelength 1.54178
_diffrn_reflns_av_R_equivalents 0.0168
_diffrn_reflns_av_sigmaI/netI 0.0193
_diffrn_reflns_limit_h_max 9
_diffrn_reflns_limit_h_min -9
_diffrn_reflns_limit_k_max 12
_diffrn_reflns_limit_k_min -12
_diffrn_reflns_limit_l_max 15
_diffrn_reflns_limit_l_min -18
_diffrn_reflns_number 9374
_diffrn_reflns_theta_full 64.87
_diffrn_reflns_theta_max 64.87
_diffrn_reflns_theta_min 2.88
_exptl_absorpt_coefficient_mu 6.887
_exptl_absorpt_correction_T_max 0.5179
_exptl_absorpt_correction_T_min 0.3126
_exptl_absorpt_correction_type multi-scan
_exptl_absorpt_process_details '(SADABS; Blessing, 1995)'
_exptl_crystal_colour red
_exptl_crystal_density_diffrn 1.392
_exptl_crystal_density_method 'not measured'
_exptl_crystal_description needle
_exptl_crystal_F_000 514
_exptl_crystal_size_max 0.22
_exptl_crystal_size_mid 0.12
_exptl_crystal_size_min 0.11
_refine_diff_density_max 0.305
_refine_diff_density_min -0.243
_refine_diff_density_rms 0.049
_refine_ls_extinction_coef 0.00016(16)
_refine_ls_extinction_expression Fc^*^=kFc[1+0.001xFc^2^\l^3^/sin(2\q)]^-1/4^
_refine_ls_extinction_method SHELXL
_refine_ls_goodness_of_fit_ref 1.030
_refine_ls_hydrogen_treatment constr
_refine_ls_matrix_type full
_refine_ls_number_parameters 294
_refine_ls_number_reflns 3974
_refine_ls_number_restraints 0
_refine_ls_restrained_S_all 1.030
_refine_ls_R_factor_all 0.0265
_refine_ls_R_factor_gt 0.0257
_refine_ls_shift/su_max 0.001
_refine_ls_shift/su_mean 0.000
_refine_ls_structure_factor_coef Fsqd
_refine_ls_weighting_details 'calc w=1/[\s^2^(Fo^2^)+(0.0396P)^2^+0.6491P] where P=(Fo^2^+2Fc^2^)/3'
_refine_ls_weighting_scheme calc
_refine_ls_wR_factor_gt 0.0678
_refine_ls_wR_factor_ref 0.0683
_reflns_number_gt 3644
_reflns_number_total 3974
_reflns_threshold_expression >2sigma(I)
_cod_data_source_file ma1023654_si_002.cif
_cod_data_source_block 102705
_cod_depositor_comments
;
The following automatic conversions were performed:

'_symmetry_cell_setting' value 'Triclinic' changed to 'triclinic'
according to /home/saulius/struct/CIF-dictionaries/cif_core.dic
dictionary named 'cif_core.dic' version 2.4.1 from 2010-06-29.

Automatic conversion script
Id: cif_fix_values 1715 2011-07-08 13:25:40Z adriana 
;
_cod_original_cell_volume 1176.51(5)
_cod_original_sg_symbol_H-M P-1
_cod_database_code 1501778

loop_
_symmetry_equiv_pos_as_xyz
'x, y, z'
'-x, -y, -z'

loop_
_atom_site_label
_atom_site_type_symbol
_atom_site_fract_x
_atom_site_fract_y
_atom_site_fract_z
_atom_site_U_iso_or_equiv
_atom_site_adp_type
_atom_site_occupancy
_atom_site_symmetry_multiplicity
_atom_site_calc_flag
_atom_site_refinement_flags
Fe1 Fe 1.06801(3) 1.29722(3) 0.366084(17) 0.01471(10) Uani 1 1 d .
C23 C 1.0347(2) 1.23278(19) 0.23300(11) 0.0173(4) Uani 1 1 d .
H23 H 1.1049 1.1782 0.1981 0.021 Uiso 1 1 calc R
C26 C 1.1969(3) 1.4219(2) 0.48431(12) 0.0243(4) Uani 1 1 d .
H26 H 1.1995 1.5205 0.5082 0.029 Uiso 1 1 calc R
C25 C 1.0667(3) 1.2995(2) 0.49667(12) 0.0227(4) Uani 1 1 d .
H25 H 0.9612 1.2971 0.5304 0.027 Uiso 1 1 calc R
C12 C 0.8747(2) 0.83292(19) 0.03424(12) 0.0201(4) Uani 1 1 d .
H12 H 0.8461 0.8340 -0.0247 0.024 Uiso 1 1 calc R
C27 C 1.3223(3) 1.3791(2) 0.43218(12) 0.0253(4) Uani 1 1 d .
H27 H 1.4290 1.4425 0.4131 0.030 Uiso 1 1 calc R
B1 B 0.7887(2) 1.0141(2) 0.26127(13) 0.0147(4) Uani 1 1 d .
C20 C 0.8203(2) 1.29177(18) 0.31397(11) 0.0161(4) Uani 1 1 d .
H20 H 0.7120 1.2862 0.3460 0.019 Uiso 1 1 calc R
C11 C 0.8074(2) 0.91049(18) 0.09938(12) 0.0165(4) Uani 1 1 d .
C15 C 0.9619(2) 0.83442(18) 0.20685(12) 0.0166(4) Uani 1 1 d .
C22 C 1.0842(2) 1.38123(19) 0.25791(12) 0.0193(4) Uani 1 1 d .
H22 H 1.1941 1.4482 0.2436 0.023 Uiso 1 1 calc R
C10 C 0.8526(2) 0.91464(18) 0.18810(11) 0.0154(4) Uani 1 1 d .
C28 C 1.2708(3) 1.2305(2) 0.41199(13) 0.0250(4) Uani 1 1 d .
H28 H 1.3343 1.1710 0.3763 0.030 Uiso 1 1 calc R
C19 C 0.8688(2) 1.17324(18) 0.26737(11) 0.0152(4) Uani 1 1 d .
C21 C 0.9514(2) 1.41731(19) 0.30749(12) 0.0190(4) Uani 1 1 d .
H21 H 0.9514 1.5143 0.3343 0.023 Uiso 1 1 calc R
C24 C 1.1122(3) 1.1818(2) 0.45215(12) 0.0235(4) Uani 1 1 d .
H24 H 1.0441 1.0818 0.4489 0.028 Uiso 1 1 calc R
C14 C 1.0231(2) 0.75480(19) 0.13980(13) 0.0207(4) Uani 1 1 d .
H14 H 1.0944 0.6997 0.1539 0.025 Uiso 1 1 calc R
C13 C 0.9828(3) 0.75372(19) 0.05291(13) 0.0214(4) Uani 1 1 d .
C17 C 0.6799(3) 0.98497(19) 0.07297(12) 0.0218(4) Uani 1 1 d .
H17A H 0.6998 1.0017 0.0149 0.033 Uiso 1 1 calc R
H17B H 0.7024 1.0745 0.1151 0.033 Uiso 1 1 calc R
H17C H 0.5548 0.9270 0.0717 0.033 Uiso 1 1 calc R
C18 C 1.0551(3) 0.6719(2) -0.01947(14) 0.0310(5) Uani 1 1 d .
H18A H 1.1508 0.6419 0.0054 0.047 Uiso 1 1 calc R
H18B H 1.1043 0.7311 -0.0592 0.047 Uiso 1 1 calc R
H18C H 0.9570 0.5897 -0.0516 0.047 Uiso 1 1 calc R
S2 S 0.59390(6) 0.55553(4) 0.26885(3) 0.01779(12) Uani 1 1 d .
C7 C 0.4514(2) 0.5318(2) 0.11579(12) 0.0214(4) Uani 1 1 d .
H7 H 0.4037 0.4960 0.0561 0.026 Uiso 1 1 calc R
C6 C 0.4571(2) 0.66619(19) 0.16321(12) 0.0181(4) Uani 1 1 d .
H6 H 0.4147 0.7295 0.1386 0.022 Uiso 1 1 calc R
C4 C 0.5543(2) 0.81932(18) 0.31828(11) 0.0141(3) Uani 1 1 d .
C2 C 0.6328(2) 1.04248(18) 0.40626(11) 0.0156(4) Uani 1 1 d .
H2 H 0.6903 1.1406 0.4227 0.019 Uiso 1 1 calc R
C3 C 0.6547(2) 0.95768(18) 0.32559(11) 0.0148(4) Uani 1 1 d .
C1 C 0.5237(2) 0.97249(17) 0.45761(11) 0.0145(4) Uani 1 1 d .
C9 C 0.5355(3) 0.3145(2) 0.13582(14) 0.0290(5) Uani 1 1 d .
H9A H 0.4505 0.2513 0.1640 0.044 Uiso 1 1 calc R
H9B H 0.6591 0.3164 0.1531 0.044 Uiso 1 1 calc R
H9C H 0.5070 0.2814 0.0724 0.044 Uiso 1 1 calc R
C5 C 0.5302(2) 0.69515(18) 0.24828(11) 0.0152(4) Uani 1 1 d .
C8 C 0.5201(2) 0.45845(19) 0.16318(12) 0.0203(4) Uani 1 1 d .
S1 S 0.44140(5) 0.79588(4) 0.40819(3) 0.01498(11) Uani 1 1 d .
C16 C 1.0235(2) 0.83697(19) 0.29973(12) 0.0210(4) Uani 1 1 d .
H16A H 1.0570 0.7526 0.3009 0.032 Uiso 1 1 calc R
H16B H 0.9251 0.8403 0.3354 0.032 Uiso 1 1 calc R
H16C H 1.1284 0.9198 0.3230 0.032 Uiso 1 1 calc R

loop_
_atom_site_aniso_label
_atom_site_aniso_U_11
_atom_site_aniso_U_22
_atom_site_aniso_U_33
_atom_site_aniso_U_23
_atom_site_aniso_U_13
_atom_site_aniso_U_12
Fe1 0.01500(16) 0.01539(15) 0.01083(15) 0.00337(11) -0.00081(11) 0.00051(11)
C23 0.0177(9) 0.0202(9) 0.0118(8) 0.0044(7) 0.0013(7) 0.0024(7)
C26 0.0282(10) 0.0229(10) 0.0147(9) 0.0021(8) -0.0070(8) 0.0003(8)
C25 0.0249(10) 0.0283(10) 0.0107(9) 0.0054(8) -0.0023(7) 0.0022(8)
C12 0.0255(10) 0.0196(9) 0.0134(9) 0.0041(7) 0.0040(7) 0.0038(7)
C27 0.0182(9) 0.0323(11) 0.0182(9) 0.0078(9) -0.0069(7) -0.0027(8)
B1 0.0119(9) 0.0182(10) 0.0118(9) 0.0037(8) -0.0035(7) 0.0023(7)
C20 0.0163(8) 0.0178(9) 0.0129(8) 0.0033(7) -0.0012(7) 0.0038(7)
C11 0.0177(9) 0.0146(8) 0.0150(9) 0.0035(7) 0.0023(7) 0.0014(7)
C15 0.0143(8) 0.0162(8) 0.0178(9) 0.0054(7) 0.0033(7) 0.0010(7)
C22 0.0195(9) 0.0204(9) 0.0140(9) 0.0068(7) -0.0016(7) -0.0010(7)
C10 0.0130(8) 0.0148(8) 0.0160(9) 0.0047(7) 0.0027(7) -0.0003(7)
C28 0.0225(10) 0.0333(11) 0.0196(10) 0.0075(9) -0.0044(8) 0.0092(8)
C19 0.0159(8) 0.0183(9) 0.0091(8) 0.0030(7) -0.0006(6) 0.0026(7)
C21 0.0228(9) 0.0173(9) 0.0146(9) 0.0045(7) -0.0032(7) 0.0029(7)
C24 0.0265(10) 0.0243(10) 0.0166(9) 0.0085(8) -0.0059(8) 0.0021(8)
C14 0.0181(9) 0.0203(9) 0.0258(10) 0.0073(8) 0.0061(7) 0.0069(7)
C13 0.0226(9) 0.0198(9) 0.0213(10) 0.0042(8) 0.0085(8) 0.0053(7)
C17 0.0296(10) 0.0208(9) 0.0152(9) 0.0032(8) -0.0011(8) 0.0092(8)
C18 0.0404(12) 0.0303(11) 0.0272(11) 0.0069(9) 0.0159(9) 0.0158(9)
S2 0.0188(2) 0.0155(2) 0.0171(2) 0.00024(17) 0.00099(17) 0.00482(16)
C7 0.0181(9) 0.0259(10) 0.0137(9) -0.0013(8) 0.0038(7) 0.0010(7)
C6 0.0159(9) 0.0203(9) 0.0164(9) 0.0045(7) 0.0036(7) 0.0025(7)
C4 0.0130(8) 0.0172(8) 0.0124(8) 0.0037(7) 0.0022(6) 0.0046(7)
C2 0.0153(8) 0.0135(8) 0.0154(9) 0.0018(7) 0.0014(7) 0.0020(7)
C3 0.0141(8) 0.0162(8) 0.0135(8) 0.0029(7) 0.0015(7) 0.0041(7)
C1 0.0135(8) 0.0147(8) 0.0141(9) 0.0022(7) 0.0004(6) 0.0037(7)
C9 0.0276(11) 0.0223(10) 0.0314(11) -0.0075(9) 0.0031(9) 0.0088(8)
C5 0.0133(8) 0.0156(8) 0.0152(9) 0.0034(7) 0.0039(7) 0.0019(7)
C8 0.0162(9) 0.0200(9) 0.0184(9) -0.0031(8) 0.0045(7) 0.0011(7)
S1 0.0160(2) 0.0138(2) 0.0129(2) 0.00208(16) 0.00367(15) 0.00154(16)
C16 0.0208(9) 0.0229(9) 0.0203(9) 0.0070(8) 0.0001(7) 0.0073(7)

loop_
_atom_type_symbol
_atom_type_description
_atom_type_scat_dispersion_real
_atom_type_scat_dispersion_imag
_atom_type_scat_source
C C 0.0181 0.0091 'International Tables Vol C Tables 4.2.6.8 and 6.1.1.4'
H H 0.0000 0.0000 'International Tables Vol C Tables 4.2.6.8 and 6.1.1.4'
B B 0.0090 0.0039 'International Tables Vol C Tables 4.2.6.8 and 6.1.1.4'
S S 0.3331 0.5567 'International Tables Vol C Tables 4.2.6.8 and 6.1.1.4'
Fe Fe -1.1336 3.1974 'International Tables Vol C Tables 4.2.6.8 and 6.1.1.4'

loop_
_geom_angle_atom_site_label_1
_geom_angle_atom_site_label_2
_geom_angle_atom_site_label_3
_geom_angle
_geom_angle_site_symmetry_1
_geom_angle_site_symmetry_3
C20 Fe1 C27 158.63(8) . .
C20 Fe1 C23 68.49(7) . .
C27 Fe1 C23 119.79(8) . .
C20 Fe1 C26 124.01(8) . .
C27 Fe1 C26 40.57(8) . .
C23 Fe1 C26 154.73(8) . .
C20 Fe1 C28 160.13(8) . .
C27 Fe1 C28 40.69(8) . .
C23 Fe1 C28 107.22(8) . .
C26 Fe1 C28 68.34(8) . .
C20 Fe1 C19 41.40(7) . .
C27 Fe1 C19 156.85(8) . .
C23 Fe1 C19 41.25(7) . .
C26 Fe1 C19 161.97(8) . .
C28 Fe1 C19 122.56(8) . .
C20 Fe1 C24 125.13(8) . .
C27 Fe1 C24 68.16(8) . .
C23 Fe1 C24 125.74(8) . .
C26 Fe1 C24 68.04(8) . .
C28 Fe1 C24 40.58(8) . .
C19 Fe1 C24 109.83(7) . .
C20 Fe1 C25 109.94(8) . .
C27 Fe1 C25 68.17(8) . .
C23 Fe1 C25 162.96(8) . .
C26 Fe1 C25 40.57(8) . .
C28 Fe1 C25 68.15(8) . .
C19 Fe1 C25 126.24(7) . .
C24 Fe1 C25 40.25(8) . .
C20 Fe1 C21 40.54(7) . .
C27 Fe1 C21 121.14(8) . .
C23 Fe1 C21 67.97(7) . .
C26 Fe1 C21 106.17(8) . .
C28 Fe1 C21 157.63(8) . .
C19 Fe1 C21 69.21(7) . .
C24 Fe1 C21 159.42(8) . .
C25 Fe1 C21 122.66(8) . .
C20 Fe1 C22 68.17(7) . .
C27 Fe1 C22 104.50(8) . .
C23 Fe1 C22 40.50(7) . .
C26 Fe1 C22 119.19(8) . .
C28 Fe1 C22 122.00(8) . .
C19 Fe1 C22 69.24(7) . .
C24 Fe1 C22 160.12(8) . .
C25 Fe1 C22 156.06(8) . .
C21 Fe1 C22 40.20(8) . .
C22 C23 C19 109.38(16) . .
C22 C23 Fe1 70.38(10) . .
C19 C23 Fe1 69.72(9) . .
C27 C26 C25 107.93(18) . .
C27 C26 Fe1 69.44(10) . .
C25 C26 Fe1 70.13(10) . .
C24 C25 C26 107.96(17) . .
C24 C25 Fe1 69.86(10) . .
C26 C25 Fe1 69.30(10) . .
C11 C12 C13 121.86(18) . .
C26 C27 C28 108.31(17) . .
C26 C27 Fe1 69.99(11) . .
C28 C27 Fe1 70.05(10) . .
C19 B1 C3 121.21(16) . .
C19 B1 C10 116.03(15) . .
C3 B1 C10 122.75(15) . .
C21 C20 C19 109.29(16) . .
C21 C20 Fe1 70.63(10) . .
C19 C20 Fe1 69.99(10) . .
C12 C11 C10 120.37(17) . .
C12 C11 C17 118.39(16) . .
C10 C11 C17 121.20(16) . .
C14 C15 C10 120.47(17) . .
C14 C15 C16 118.07(16) . .
C10 C15 C16 121.40(16) . .
C21 C22 C23 107.91(16) . .
C21 C22 Fe1 69.82(10) . .
C23 C22 Fe1 69.12(10) . .
C15 C10 C11 117.66(16) . .
C15 C10 B1 122.92(16) . .
C11 C10 B1 119.34(15) . .
C27 C28 C24 107.53(18) . .
C27 C28 Fe1 69.26(11) . .
C24 C28 Fe1 69.98(11) . .
C23 C19 C20 105.23(15) . .
C23 C19 B1 122.70(16) . .
C20 C19 B1 131.58(16) . .
C23 C19 Fe1 69.03(10) . .
C20 C19 Fe1 68.61(9) . .
B1 C19 Fe1 120.42(12) . .
C22 C21 C20 108.19(16) . .
C22 C21 Fe1 69.98(11) . .
C20 C21 Fe1 68.83(10) . .
C25 C24 C28 108.26(17) . .
C25 C24 Fe1 69.90(11) . .
C28 C24 Fe1 69.44(11) . .
C13 C14 C15 121.86(17) . .
C14 C13 C12 117.73(17) . .
C14 C13 C18 121.86(18) . .
C12 C13 C18 120.40(18) . .
C8 S2 C5 92.50(9) . .
C8 C7 C6 114.08(16) . .
C5 C6 C7 112.84(17) . .
C3 C4 C5 130.51(16) . .
C3 C4 S1 112.39(13) . .
C5 C4 S1 117.09(13) . .
C1 C2 C3 115.42(15) . .
C4 C3 C2 109.86(15) . .
C4 C3 B1 126.09(16) . .
C2 C3 B1 123.79(15) . .
C2 C1 C1 128.7(2) . 2_676
C2 C1 S1 110.24(13) . .
C1 C1 S1 121.08(17) 2_676 .
C6 C5 C4 129.50(16) . .
C6 C5 S2 110.32(13) . .
C4 C5 S2 120.16(13) . .
C7 C8 C9 129.26(18) . .
C7 C8 S2 110.26(14) . .
C9 C8 S2 120.48(15) . .
C1 S1 C4 92.08(8) . .

loop_
_geom_bond_atom_site_label_1
_geom_bond_atom_site_label_2
_geom_bond_distance
_geom_bond_site_symmetry_2
Fe1 C20 2.0384(17) .
Fe1 C27 2.0418(18) .
Fe1 C23 2.0477(17) .
Fe1 C26 2.0490(18) .
Fe1 C28 2.0523(19) .
Fe1 C19 2.0570(17) .
Fe1 C24 2.0596(19) .
Fe1 C25 2.0601(18) .
Fe1 C21 2.0622(18) .
Fe1 C22 2.0644(18) .
C23 C22 1.423(3) .
C23 C19 1.446(2) .
C26 C27 1.418(3) .
C26 C25 1.425(3) .
C25 C24 1.417(3) .
C12 C11 1.389(3) .
C12 C13 1.391(3) .
C27 C28 1.423(3) .
B1 C19 1.553(3) .
B1 C3 1.570(3) .
B1 C10 1.580(3) .
C20 C21 1.421(2) .
C20 C19 1.448(3) .
C11 C10 1.417(2) .
C11 C17 1.510(3) .
C15 C14 1.393(3) .
C15 C10 1.407(3) .
C15 C16 1.513(2) .
C22 C21 1.418(3) .
C28 C24 1.426(3) .
C14 C13 1.390(3) .
C13 C18 1.509(3) .
S2 C8 1.7284(18) .
S2 C5 1.7346(18) .
C7 C8 1.359(3) .
C7 C6 1.416(3) .
C6 C5 1.369(3) .
C4 C3 1.387(2) .
C4 C5 1.463(2) .
C4 S1 1.7328(17) .
C2 C1 1.363(2) .
C2 C3 1.436(2) .
C1 C1 1.453(3) 2_676
C1 S1 1.7318(17) .
C9 C8 1.496(3) .
